data_7035130
loop_
_publ_author_name
'Lankelma, Marianne'
'de Boer, Jeroen'
'Ferbinteanu, Marilena'
'Dantas Ramos, Andr\'e Luis'
'Tanasa, Radu'
'Rothenberg, Gadi'
'Tanase, Stefania'

_publ_section_title
;
 A novel one-dimensional chain built of vanadyl ions and
 pyrazine-2,5-dicarboxylate.
;
_journal_issue 25
_journal_name_full 'Dalton transactions (Cambridge, England : 2003)'
_journal_page_first 11380
_journal_page_last 11387
_journal_paper_doi 10.1039/c5dt01628b
_journal_volume 44
_journal_year 2015
_chemical_formula_moiety 'C12 H16 N4 O16 V2'
_chemical_formula_sum 'C12 H16 N4 O16 V2'
_chemical_formula_weight 574.16
_space_group_IT_number 1
_symmetry_cell_setting triclinic
_symmetry_Int_Tables_number 1
_symmetry_space_group_name_Hall 'P 1'
_symmetry_space_group_name_H-M 'P 1'
_atom_sites_solution_hydrogens geom
_atom_sites_solution_primary direct
_atom_sites_solution_secondary difmap
_audit_update_record
;
2013-06-06 deposited with the CCDC.
2015-05-08 downloaded from the CCDC.
;
_cell_angle_alpha 65.79(9)
_cell_angle_beta 87.94(12)
_cell_angle_gamma 85.27(9)
_cell_formula_units_Z 1
_cell_length_a 6.783(3)
_cell_length_b 8.810(2)
_cell_length_c 9.363(7)
_cell_measurement_reflns_used 1313
_cell_measurement_temperature 297
_cell_measurement_theta_max 27.50
_cell_measurement_theta_min 3.00
_cell_volume 508.6(6)
_computing_cell_refinement 'CrystalClear-SM Expert 2.0 r8'
_computing_data_collection 'CrystalClear-SM Expert 2.0 r8 (Rigaku, 2011)'
_computing_data_reduction 'CrystalClear-SM Expert 2.0 r8'
_computing_molecular_graphics 'CrystalStructure 4.0'
_computing_publication_material 'CrystalStructure 4.0 (Rigaku, 2010)'
_computing_structure_refinement 'SHELXL97 (Sheldrick, 2008)'
_computing_structure_solution 'SHELXS97 (Sheldrick, 2008)'
_diffrn_ambient_temperature 297
_diffrn_measured_fraction_theta_full 0.933
_diffrn_measured_fraction_theta_max 0.933
_diffrn_radiation_type 'Mo K\a'
_diffrn_radiation_wavelength 0.71075
_diffrn_reflns_av_R_equivalents 0.0751
_diffrn_reflns_limit_h_max 8
_diffrn_reflns_limit_h_min -8
_diffrn_reflns_limit_k_max 11
_diffrn_reflns_limit_k_min -11
_diffrn_reflns_limit_l_max 10
_diffrn_reflns_limit_l_min -12
_diffrn_reflns_number 4885
_diffrn_reflns_theta_full 27.53
_diffrn_reflns_theta_max 27.53
_diffrn_standards_number 0
_exptl_absorpt_coefficient_mu 1.011
_exptl_absorpt_correction_type none
_exptl_crystal_colour brown-reddish
_exptl_crystal_density_diffrn 1.875
_exptl_crystal_density_method 'not measured'
_exptl_crystal_description prism
_exptl_crystal_F_000 290.00
_exptl_crystal_size_max 5.000
_exptl_crystal_size_mid 0.100
_exptl_crystal_size_min 0.050
_refine_diff_density_max 0.670
_refine_diff_density_min -0.870
_refine_ls_abs_structure_details 'Flack, H. D. (1983), Acta Cryst. A39, 876-881.  1140 Friedel Pairs'
_refine_ls_abs_structure_Flack 0.19(9)
_refine_ls_extinction_method none
_refine_ls_goodness_of_fit_ref 1.083
_refine_ls_hydrogen_treatment constr
_refine_ls_number_parameters 307
_refine_ls_number_reflns 3328
_refine_ls_number_restraints 3
_refine_ls_R_factor_gt 0.0854
_refine_ls_shift/su_max 0.577
_refine_ls_structure_factor_coef Fsqd
_refine_ls_weighting_details 'w = 1/[\s^2^(Fo^2^)+(0.1164P)^2^+0.4552P] where P=(Fo^2^+2Fc^2^)/3'
_refine_ls_weighting_scheme calc
_refine_ls_wR_factor_ref 0.2637
_reflns_number_gt 2069
_reflns_number_total 3328
_reflns_threshold_expression F^2^>2.0\s(F^2^)
_cod_data_source_file c5dt01628b2.cif
_cod_data_source_block MC59003STG
_cod_depositor_comments 'Adding full bibliography for 7035130.cif.'
_cod_database_code 7035130
_audit_block_doi 10.5517/cc10ndxz

loop_
_symmetry_equiv_pos_site_id
_symmetry_equiv_pos_as_xyz
1 +X,+Y,+Z

loop_
_atom_site_label
_atom_site_type_symbol
_atom_site_fract_x
_atom_site_fract_y
_atom_site_fract_z
_atom_site_U_iso_or_equiv
_atom_site_adp_type
_atom_site_occupancy
_atom_site_symmetry_multiplicity
_atom_site_calc_flag
_atom_site_refinement_flags
V1 V 1.0748(3) 1.5834(3) 0.4540(3) 0.0420(8) Uani 1.0 1 d .
V2 V 0.4913(3) 0.3291(3) 0.9538(3) 0.0422(8) Uani 1.0 1 d .
O1 O 1.0590(16) 1.6313(18) 0.6054(17) 0.049(3) Uani 1.0 1 d .
O2 O 0.491(2) 0.2781(16) 0.8096(14) 0.050(4) Uani 1.0 1 d .
O3 O 0.9640(18) 1.3618(15) 0.5207(16) 0.046(4) Uani 1.0 1 d .
O4 O 1.001(2) 1.2652(16) 0.7891(17) 0.051(4) Uani 1.0 1 d .
O5 O 0.554(2) 0.6433(17) 0.6227(15) 0.049(4) Uani 1.0 1 d .
O6 O 0.599(2) 0.5497(18) 0.8765(18) 0.052(4) Uani 1.0 1 d .
O7 O 0.4614(18) 0.3325(15) 1.1691(15) 0.045(3) Uani 1.0 1 d .
O8 O 0.375(2) 0.1890(15) 1.4355(17) 0.049(4) Uani 1.0 1 d .
O9 O 0.1911(19) -0.2818(17) 0.9765(15) 0.046(3) Uani 1.0 1 d .
O10 O 0.1055(17) -0.4172(16) 1.2173(14) 0.038(3) Uani 1.0 1 d .
O11 O 0.7942(19) 1.6933(16) 0.3684(16) 0.044(3) Uani 1.0 1 d .
O12 O 1.3533(19) 1.4687(16) 0.4898(17) 0.052(4) Uani 1.0 1 d .
O13 O 0.2072(18) 0.4490(15) 0.9221(15) 0.042(3) Uani 1.0 1 d .
O14 O 0.7657(19) 0.2221(16) 1.0330(16) 0.049(3) Uani 1.0 1 d .
O15 O 0.945(2) 0.285(2) 1.246(2) 0.062(4) Uani 1.0 1 d .
O16 O 0.6206(19) 1.6298(15) 0.1676(15) 0.045(3) Uani 1.0 1 d .
N1 N 0.822(3) 1.0783(19) 0.5501(18) 0.042(4) Uani 1.0 1 d .
N2 N 0.729(3) 0.844(2) 0.842(2) 0.045(4) Uani 1.0 1 d .
N3 N 0.360(3) 0.1061(18) 1.0922(18) 0.041(4) Uani 1.0 1 d .
N4 N 0.194(2) -0.1783(16) 1.2999(17) 0.036(3) Uani 1.0 1 d .
C1 C 0.952(3) 1.2455(16) 0.6695(14) 0.033(4) Uani 1.0 1 d .
C2 C 0.857(3) 1.0902(17) 0.685(2) 0.043(5) Uani 1.0 1 d .
C3 C 0.811(3) 0.972(3) 0.842(3) 0.052(5) Uani 1.0 1 d .
C4 C 0.746(3) 0.932(3) 0.580(2) 0.040(4) Uani 1.0 1 d .
C5 C 0.7000(19) 0.809(3) 0.7190(17) 0.038(4) Uani 1.0 1 d .
C6 C 0.607(3) 0.643(3) 0.750(3) 0.056(6) Uani 1.0 1 d .
C7 C 0.386(3) 0.206(3) 1.296(3) 0.047(5) Uani 1.0 1 d .
C8 C 0.334(3) 0.076(2) 1.2505(19) 0.038(4) Uani 1.0 1 d .
C9 C 0.257(3) -0.066(2) 1.349(3) 0.045(4) Uani 1.0 1 d .
C10 C 0.316(3) -0.016(2) 1.044(3) 0.039(4) Uani 1.0 1 d .
C11 C 0.226(3) -0.155(2) 1.157(2) 0.038(4) Uani 1.0 1 d .
C12 C 0.165(3) -0.2969(18) 1.1112(17) 0.034(4) Uani 1.0 1 d .
H3 H 0.8379 0.9870 0.9322 0.0622 Uiso 1.0 1 calc R
H4 H 0.7215 0.9119 0.4925 0.0474 Uiso 1.0 1 calc R
H9 H 0.2463 -0.0879 1.4552 0.0538 Uiso 1.0 1 calc R
H10 H 0.3437 -0.0069 0.9434 0.0467 Uiso 1.0 1 calc R

loop_
_atom_site_aniso_label
_atom_site_aniso_U_11
_atom_site_aniso_U_22
_atom_site_aniso_U_33
_atom_site_aniso_U_12
_atom_site_aniso_U_13
_atom_site_aniso_U_23
V1 0.0516(16) 0.0379(15) 0.0384(17) -0.0140(12) -0.0020(13) -0.0153(13)
V2 0.0526(17) 0.0366(15) 0.0391(18) -0.0114(12) -0.0040(13) -0.0153(13)
O1 0.033(5) 0.059(8) 0.059(8) -0.004(5) -0.004(5) -0.028(6)
O2 0.093(9) 0.040(6) 0.023(6) -0.022(6) -0.004(6) -0.017(5)
O3 0.062(8) 0.031(6) 0.035(7) -0.019(6) -0.002(6) -0.000(5)
O4 0.069(8) 0.039(7) 0.046(8) -0.022(6) 0.004(6) -0.017(6)
O5 0.063(8) 0.053(8) 0.035(7) -0.022(6) -0.008(6) -0.018(6)
O6 0.077(10) 0.044(8) 0.046(9) -0.013(7) -0.008(8) -0.027(7)
O7 0.054(7) 0.029(6) 0.050(8) -0.014(5) -0.002(5) -0.012(5)
O8 0.068(9) 0.031(6) 0.049(8) -0.008(6) -0.004(6) -0.015(6)
O9 0.064(8) 0.053(8) 0.032(7) -0.017(6) -0.000(6) -0.027(6)
O10 0.054(6) 0.045(7) 0.020(5) -0.013(5) 0.001(4) -0.017(4)
O11 0.049(7) 0.042(7) 0.040(8) -0.004(6) -0.011(6) -0.014(6)
O12 0.059(7) 0.038(7) 0.055(9) -0.003(6) -0.001(6) -0.014(6)
O13 0.048(6) 0.041(6) 0.040(7) -0.009(5) -0.014(5) -0.017(5)
O14 0.059(8) 0.045(7) 0.049(8) -0.009(6) -0.005(6) -0.024(6)
O15 0.057(9) 0.068(10) 0.073(11) -0.011(7) -0.006(7) -0.040(8)
O16 0.063(8) 0.037(6) 0.033(7) -0.017(6) 0.000(6) -0.008(5)
N1 0.060(8) 0.039(7) 0.017(6) -0.014(6) -0.002(5) -0.000(5)
N2 0.062(9) 0.041(8) 0.040(8) -0.013(7) 0.006(6) -0.023(6)
N3 0.052(7) 0.028(6) 0.038(8) 0.005(5) -0.018(6) -0.010(6)
N4 0.048(7) 0.027(6) 0.029(7) -0.021(5) 0.006(5) -0.004(5)
C1 0.059(8) 0.016(5) 0.007(5) -0.007(5) 0.007(5) 0.012(4)
C2 0.068(10) 0.015(5) 0.063(11) -0.009(6) -0.010(8) -0.030(6)
C3 0.086(13) 0.041(10) 0.039(9) -0.013(9) -0.001(8) -0.024(8)
C4 0.036(7) 0.048(10) 0.032(8) -0.022(7) -0.002(6) -0.011(7)
C5 0.027(6) 0.066(11) 0.018(7) -0.018(6) 0.007(5) -0.013(7)
C6 0.028(7) 0.062(12) 0.111(17) 0.006(7) -0.021(8) -0.069(12)
C7 0.020(6) 0.057(10) 0.073(13) -0.004(6) -0.011(7) -0.035(9)
C8 0.042(8) 0.032(8) 0.031(9) 0.008(6) -0.007(6) -0.004(6)
C9 0.063(10) 0.035(8) 0.035(9) 0.002(7) -0.004(7) -0.013(7)
C10 0.044(8) 0.037(9) 0.044(10) -0.023(7) -0.003(7) -0.020(7)
C11 0.055(9) 0.039(8) 0.038(9) -0.027(7) 0.010(7) -0.030(7)
C12 0.053(9) 0.022(7) 0.023(7) -0.015(6) -0.005(6) -0.004(5)

loop_
_atom_type_symbol
_atom_type_description
_atom_type_scat_dispersion_real
_atom_type_scat_dispersion_imag
_atom_type_scat_source
C C 0.0033 0.0016
;
International Tables for Crystallography
(1992, Vol. C, Tables 4.2.6.8 and 6.1.1.4)
;
H H 0.0000 0.0000
;
International Tables for Crystallography
(1992, Vol. C, Table 6.1.1.4)
;
N N 0.0061 0.0033
;
International Tables for Crystallography
(1992, Vol. C, Tables 4.2.6.8 and 6.1.1.4)
;
V V 0.3005 0.5294
;
International Tables for Crystallography
(1992, Vol. C, Tables 4.2.6.8 and 6.1.1.4)
;
O O 0.0106 0.0060
;
International Tables for Crystallography
(1992, Vol. C, Tables 4.2.6.8 and 6.1.1.4)
;

loop_
_citation_id
_citation_doi
_citation_year
1 10.1002/ejoc.201301763 2014

loop_
_geom_angle_atom_site_label_1
_geom_angle_atom_site_label_2
_geom_angle_atom_site_label_3
_geom_angle
_geom_angle_publ_flag
_geom_angle_site_symmetry_1
_geom_angle_site_symmetry_3
O1 V1 O3 106.7(7) yes . .
O1 V1 O10 166.3(6) yes . 1_674
O1 V1 O11 94.5(6) yes . .
O1 V1 O12 98.9(7) yes . .
O1 V1 N4 93.5(7) yes . 1_674
O3 V1 O10 86.5(6) yes . 1_674
O3 V1 O11 87.9(5) yes . .
O3 V1 O12 89.6(6) yes . .
O3 V1 N4 159.6(7) yes . 1_674
O10 V1 O11 81.8(6) yes 1_674 .
O10 V1 O12 84.8(6) yes 1_674 .
O10 V1 N4 73.2(6) yes 1_674 1_674
O11 V1 O12 166.5(7) yes . .
O11 V1 N4 87.6(5) yes . 1_674
O12 V1 N4 90.2(5) yes . 1_674
O2 V2 O6 106.8(7) yes . .
O2 V2 O7 164.4(6) yes . .
O2 V2 O13 97.7(7) yes . .
O2 V2 O14 96.2(7) yes . .
O2 V2 N3 89.0(7) yes . .
O6 V2 O7 88.9(7) yes . .
O6 V2 O13 88.5(6) yes . .
O6 V2 O14 89.0(6) yes . .
O6 V2 N3 164.1(8) yes . .
O7 V2 O13 82.8(6) yes . .
O7 V2 O14 83.5(6) yes . .
O7 V2 N3 75.4(7) yes . .
O13 V2 O14 166.0(7) yes . .
O13 V2 N3 87.3(5) yes . .
O14 V2 N3 91.5(6) yes . .
V1 O3 C1 126.1(13) yes . .
V2 O6 C6 126.6(19) yes . .
V2 O7 C7 123.1(15) yes . .
V1 O10 C12 119.0(14) yes 1_436 .
C2 N1 C4 109.7(14) yes . .
C3 N2 C5 126.7(17) yes . .
V2 N3 C8 115.2(13) yes . .
V2 N3 C10 126.1(13) yes . .
C8 N3 C10 118.4(14) yes . .
V1 N4 C9 124.6(12) yes 1_436 .
V1 N4 C11 116.6(13) yes 1_436 .
C9 N4 C11 118.3(15) yes . .
O3 C1 O4 124.6(15) yes . .
O3 C1 C2 114.3(14) yes . .
O4 C1 C2 120.9(12) yes . .
N1 C2 C1 115.7(13) yes . .
N1 C2 C3 127.3(17) yes . .
C1 C2 C3 116.9(18) yes . .
N2 C3 C2 112(2) yes . .
N1 C4 C5 130(2) yes . .
N2 C5 C4 114.2(18) yes . .
N2 C5 C6 117.3(15) yes . .
C4 C5 C6 128.3(19) yes . .
O5 C6 O6 134(3) yes . .
O5 C6 C5 109.8(15) yes . .
O6 C6 C5 117(3) yes . .
O7 C7 O8 128(2) yes . .
O7 C7 C8 109.8(19) yes . .
O8 C7 C8 121.5(15) yes . .
N3 C8 C7 116.4(14) yes . .
N3 C8 C9 119.5(19) yes . .
C7 C8 C9 124.1(18) yes . .
N4 C9 C8 122.2(19) yes . .
N3 C10 C11 116.5(18) yes . .
N4 C11 C10 124(2) yes . .
N4 C11 C12 115.5(14) yes . .
C10 C11 C12 120.0(17) yes . .
O9 C12 O10 125.6(19) yes . .
O9 C12 C11 118.7(14) yes . .
O10 C12 C11 115.5(16) yes . .
N2 C3 H3 123.938 no . .
C2 C3 H3 123.937 no . .
N1 C4 H4 115.232 no . .
C5 C4 H4 115.226 no . .
N4 C9 H9 118.905 no . .
C8 C9 H9 118.903 no . .
N3 C10 H10 121.725 no . .
C11 C10 H10 121.730 no . .

loop_
_geom_bond_atom_site_label_1
_geom_bond_atom_site_label_2
_geom_bond_distance
_geom_bond_publ_flag
_geom_bond_site_symmetry_2
V1 O1 1.634(18) yes .
V1 O3 1.993(13) yes .
V1 O10 2.221(15) yes 1_674
V1 O11 2.091(13) yes .
V1 O12 2.039(13) yes .
V1 N4 2.204(13) yes 1_674
V2 O2 1.587(16) yes .
V2 O6 1.969(16) yes .
V2 O7 2.032(16) yes .
V2 O13 2.089(12) yes .
V2 O14 2.034(13) yes .
V2 N3 2.109(14) yes .
O3 C1 1.354(16) yes .
O4 C1 1.26(3) yes .
O5 C6 1.25(3) yes .
O6 C6 1.14(3) yes .
O7 C7 1.37(2) yes .
O8 C7 1.26(3) yes .
O9 C12 1.22(3) yes .
O10 C12 1.205(17) yes .
N1 C2 1.34(3) yes .
N1 C4 1.34(3) yes .
N2 C3 1.30(3) yes .
N2 C5 1.33(3) yes .
N3 C8 1.40(3) yes .
N3 C10 1.38(3) yes .
N4 C9 1.35(3) yes .
N4 C11 1.28(3) yes .
C1 C2 1.51(3) yes .
C2 C3 1.45(3) yes .
C4 C5 1.35(2) yes .
C5 C6 1.56(3) yes .
C7 C8 1.45(4) yes .
C8 C9 1.35(3) yes .
C10 C11 1.41(3) yes .
C11 C12 1.57(3) yes .
C3 H3 0.930 no .
C4 H4 0.930 no .
C9 H9 0.930 no .
C10 H10 0.930 no .

loop_
_geom_contact_atom_site_label_1
_geom_contact_atom_site_label_2
_geom_contact_distance
_geom_contact_publ_flag
_geom_contact_site_symmetry_2
V1 O4 3.295(13) no .
V2 O5 3.243(12) no .
O1 O4 3.022(19) no .
O1 O5 3.416(17) no 1_565
O1 O5 3.382(18) no 1_665
O1 O13 2.903(19) no 1_665
O1 C1 3.34(2) no .
O1 C4 3.19(3) no 1_565
O1 C5 3.17(3) no 1_565
O1 C6 3.32(2) no 1_565
O1 C9 3.12(2) no 1_674
O2 O4 3.35(2) no 1_445
O2 O4 3.45(2) no 1_545
O2 O5 3.025(18) no .
O2 O12 2.913(18) no 1_445
O2 C1 3.38(2) no 1_545
O2 C2 3.31(3) no 1_545
O2 C3 3.23(3) no 1_545
O2 C6 3.19(3) no .
O2 C10 2.93(2) no .
O3 O8 3.30(2) no 1_664
O3 N1 2.66(3) no .
O4 O12 3.590(19) no .
O4 O13 2.88(3) no 1_665
O4 O14 2.65(2) no 1_565
O4 N1 3.57(3) no .
O4 N3 3.55(2) no 1_665
O4 C3 2.83(3) no .
O4 C10 3.32(2) no 1_665
O5 O11 2.74(2) no 1_545
O5 O12 2.80(3) no 1_445
O5 O13 3.548(18) no .
O5 N2 3.50(3) no .
O5 C4 2.83(3) no .
O5 C9 3.36(2) no 1_564
O6 O9 3.32(2) no 1_565
O6 N2 2.69(3) no .
O6 C4 3.57(2) no .
O7 O9 3.513(17) no 1_565
O7 O10 3.280(19) no 1_565
O7 C9 3.59(2) no .
O7 C12 3.54(2) no 1_565
O8 O12 2.70(3) no 1_446
O8 N1 3.19(2) no 1_546
O8 N3 3.58(3) no .
O8 C4 3.17(2) no 1_546
O8 C9 2.86(3) no .
O9 O13 2.62(3) no 1_545
O9 N2 3.35(2) no 1_445
O9 N4 3.50(3) no .
O9 C3 3.19(3) no 1_445
O9 C10 2.86(3) no .
O10 O13 3.45(3) no 1_545
O10 C7 3.50(3) no 1_545
O11 C4 3.42(3) no 1_565
O11 C11 3.51(2) no 1_674
O11 C12 3.40(2) no 1_674
O12 C1 3.46(2) no .
O12 C7 3.47(3) no 1_664
O12 C11 3.563(19) no 1_674
O12 C12 3.51(2) no 1_674
O13 C6 3.33(2) no .
O13 C7 3.47(3) no .
O13 C8 3.526(18) no .
O13 C12 3.37(3) no 1_565
O14 C1 3.52(2) no 1_545
O14 C3 3.35(3) no 1_545
O14 C7 3.46(3) no .
O14 C8 3.52(2) no .
N1 N2 2.76(2) no .
N3 N4 2.763(18) no .
C1 C4 3.59(3) no .
C2 C5 2.67(3) no .
C3 C4 2.68(4) no .
C3 C12 3.51(3) no 1_665
C8 C11 2.68(3) no .
C9 C10 2.72(3) no .
O3 O15 2.93(3) no 1_564
O6 O16 3.09(3) no 1_546
O7 O15 3.575(18) no 1_455
O7 O15 3.337(19) no .
O7 O16 2.91(2) no 1_546
O8 O15 3.34(2) no 1_455
O9 O16 3.340(19) no 1_536
O10 O15 2.83(3) no 1_445
O10 O16 3.306(17) no 1_436
O10 O16 3.544(17) no 1_536
O11 O16 2.52(3) no .
O12 O16 3.305(19) no 1_655
O13 O15 3.30(2) no 1_455
O14 O15 2.64(3) no .
O15 O3 2.93(3) no 1_546
O15 O7 3.337(19) no .
O15 O7 3.575(18) no 1_655
O15 O8 3.34(2) no 1_655
O15 O10 2.83(3) no 1_665
O15 O13 3.30(2) no 1_655
O15 O14 2.64(3) no .
O15 O16 3.43(2) no 1_546
O15 N1 2.82(2) no 1_546
O15 C7 3.03(2) no 1_655
O15 C8 3.08(3) no 1_655
O15 C9 3.41(3) no 1_655
O16 O6 3.09(3) no 1_564
O16 O7 2.91(2) no 1_564
O16 O9 3.340(19) no 1_574
O16 O10 3.544(17) no 1_574
O16 O10 3.306(17) no 1_674
O16 O11 2.52(3) no .
O16 O12 3.305(19) no 1_455
O16 O15 3.43(2) no 1_564
O16 N2 2.95(2) no 1_564
O16 C3 3.59(2) no 1_564
O16 C10 3.39(2) no 1_574
O16 C11 3.13(2) no 1_574
O16 C12 3.12(2) no 1_574
N1 O15 2.82(2) no 1_564
N2 O16 2.95(2) no 1_546
C3 O16 3.59(2) no 1_546
C7 O15 3.03(2) no 1_455
C8 O15 3.08(3) no 1_455
C9 O15 3.41(3) no 1_455
C10 O16 3.39(2) no 1_536
C11 O16 3.13(2) no 1_536
C12 O16 3.12(2) no 1_536
V1 H9 3.2126 no 1_674
V2 H10 3.2410 no .
O1 H4 3.0926 no 1_565
O1 H9 2.6917 no 1_674
O2 H3 3.1940 no 1_545
O2 H10 2.5735 no .
O4 H3 2.5833 no .
O4 H10 3.1182 no 1_665
O5 H4 2.5193 no .
O5 H9 2.9677 no 1_564
O8 H4 3.1364 no 1_546
O8 H9 2.5924 no .
O9 H3 3.1385 no 1_445
O9 H10 2.6096 no .
O11 H4 2.6340 no 1_565
O14 H3 2.6120 no 1_545
N1 H3 3.3336 no .
N1 H9 3.3788 no 1_664
N2 H4 3.0796 no .
N2 H10 3.1175 no 1_565
N3 H9 3.2146 no .
N4 H10 3.2129 no .
C1 H3 2.7201 no .
C2 H4 3.0362 no .
C3 H10 3.2890 no 1_565
C4 H9 3.5640 no 1_664
C5 H3 3.2005 no .
C6 H4 2.7393 no .
C7 H4 3.2693 no 1_546
C7 H9 2.6399 no .
C8 H4 3.3547 no 1_546
C8 H10 3.2407 no .
C9 H4 3.4297 no 1_546
C10 H3 3.4396 no 1_445
C11 H3 3.2597 no 1_445
C11 H9 3.0927 no .
C12 H3 3.1483 no 1_445
C12 H10 2.7460 no .
H3 H10 3.3462 no 1_565
H3 H10 3.4422 no 1_665
H4 H9 3.2548 no 1_564
H4 H9 3.5640 no 1_664
O15 H4 3.5778 no 1_546
O15 H9 3.5694 no 1_655
O16 H3 3.4309 no 1_564
O16 H10 3.4578 no 1_574
H3 O16 3.4309 no 1_546
H4 O15 3.5778 no 1_564
H9 O15 3.5694 no 1_455
H10 O16 3.4578 no 1_536

loop_
_geom_torsion_atom_site_label_1
_geom_torsion_atom_site_label_2
_geom_torsion_atom_site_label_3
_geom_torsion_atom_site_label_4
_geom_torsion
_geom_torsion_publ_flag
_geom_torsion_site_symmetry_1
_geom_torsion_site_symmetry_3
_geom_torsion_site_symmetry_4
O1 V1 O3 C1 -23.7(11) no . . .
O1 V1 N4 C9 10.5(10) no . 1_674 1_674
O1 V1 N4 C11 -177.7(9) no . 1_674 1_674
O3 V1 O10 C12 176.9(9) no . 1_674 1_674
O10 V1 O3 C1 160.3(10) no 1_674 . .
O11 V1 O3 C1 -117.8(10) no . . .
O12 V1 O3 C1 75.4(10) no . . .
O3 V1 N4 C9 -177.8(10) no . 1_674 1_674
O3 V1 N4 C11 -6(2) no . 1_674 1_674
N4 V1 O3 C1 165.0(11) no 1_674 . .
O11 V1 O10 C12 88.6(9) no . 1_674 1_674
O12 V1 O10 C12 -93.1(9) no . 1_674 1_674
O10 V1 N4 C9 -172.9(11) no 1_674 1_674 1_674
O10 V1 N4 C11 -1.1(8) no 1_674 1_674 1_674
N4 V1 O10 C12 -1.4(8) no 1_674 1_674 1_674
O11 V1 N4 C9 104.9(10) no . 1_674 1_674
O11 V1 N4 C11 -83.3(10) no . 1_674 1_674
O12 V1 N4 C9 -88.4(11) no . 1_674 1_674
O12 V1 N4 C11 83.4(10) no . 1_674 1_674
O2 V2 O6 C6 20.4(15) no . . .
O2 V2 N3 C8 175.8(10) no . . .
O2 V2 N3 C10 2.0(11) no . . .
O6 V2 O7 C7 179.6(9) no . . .
O7 V2 O6 C6 -159.9(13) no . . .
O13 V2 O6 C6 -77.2(13) no . . .
O14 V2 O6 C6 116.6(14) no . . .
O13 V2 O7 C7 91.0(9) no . . .
O14 V2 O7 C7 -91.3(9) no . . .
O7 V2 N3 C8 -3.2(8) no . . .
O7 V2 N3 C10 -177.1(12) no . . .
N3 V2 O7 C7 2.0(8) no . . .
O13 V2 N3 C8 -86.5(10) no . . .
O13 V2 N3 C10 99.7(11) no . . .
O14 V2 N3 C8 79.6(10) no . . .
O14 V2 N3 C10 -94.2(11) no . . .
V1 O3 C1 O4 4(2) no . . .
V1 O3 C1 C2 178.8(8) no . . .
V2 O6 C6 O5 0(3) no . . .
V2 O6 C6 C5 -179.7(9) no . . .
V2 O7 C7 O8 174.1(11) no . . .
V2 O7 C7 C8 -0.3(16) no . . .
V1 O10 C12 O9 179.2(10) no 1_436 . .
V1 O10 C12 C11 3.1(16) no 1_436 . .
C2 N1 C4 C5 2(3) no . . .
C4 N1 C2 C1 177.1(12) no . . .
C4 N1 C2 C3 -4(3) no . . .
C3 N2 C5 C4 -7(3) no . . .
C3 N2 C5 C6 177.2(16) no . . .
C5 N2 C3 C2 5(3) no . . .
V2 N3 C8 C7 4.3(16) no . . .
V2 N3 C8 C9 -177.9(9) no . . .
V2 N3 C10 C11 -179.5(9) no . . .
C8 N3 C10 C11 7(2) no . . .
C10 N3 C8 C7 178.6(12) no . . .
C10 N3 C8 C9 -4(2) no . . .
V1 N4 C9 C8 178.1(10) no 1_436 . .
V1 N4 C11 C10 -175.1(10) no 1_436 . .
V1 N4 C11 C12 2.9(17) no 1_436 . .
C9 N4 C11 C10 -3(3) no . . .
C9 N4 C11 C12 175.3(12) no . . .
C11 N4 C9 C8 6(3) no . . .
O3 C1 C2 N1 8.6(19) no . . .
O3 C1 C2 C3 -170.6(12) no . . .
O4 C1 C2 N1 -176.3(13) no . . .
O4 C1 C2 C3 5(2) no . . .
N1 C2 C3 N2 1(3) no . . .
C1 C2 C3 N2 179.6(13) no . . .
N1 C4 C5 N2 3(3) no . . .
N1 C4 C5 C6 178.1(14) no . . .
N2 C5 C6 O5 167.4(14) no . . .
N2 C5 C6 O6 -12(2) no . . .
C4 C5 C6 O5 -8(3) no . . .
C4 C5 C6 O6 172.2(15) no . . .
O7 C7 C8 N3 -2.6(18) no . . .
O7 C7 C8 C9 179.7(12) no . . .
O8 C7 C8 N3 -177.5(13) no . . .
O8 C7 C8 C9 5(3) no . . .
N3 C8 C9 N4 -3(3) no . . .
C7 C8 C9 N4 174.3(14) no . . .
N3 C10 C11 N4 -4(3) no . . .
N3 C10 C11 C12 178.2(12) no . . .
N4 C11 C12 O9 179.6(13) no . . .
N4 C11 C12 O10 -4(2) no . . .
C10 C11 C12 O9 -2(2) no . . .
C10 C11 C12 O10 174.0(14) no . . .
